data_2226295
loop_
_publ_author_name
'Zhang, Guiju'
'Li, Quan'
'Fu, Wenfu'
'Wang, Daqi'

_publ_section_title
;
 {4'-[4-(4,4'-Bipyridin-1-ylmethyl)phenyl]-2,2':6',2''-terpyridine}chloridoplatinum(II)
 bis(perchlorate) acetonitrile disolvate sesquihydrate
;
_journal_coeditor_code SJ2800
_journal_issue 6
_journal_name_full 'Acta Crystallographica Section E'
_journal_page_first m681
_journal_paper_doi 10.1107/S1600536810017782
_journal_volume 66
_journal_year 2010
_chemical_formula_iupac '[Pt Cl (C32 H24 N5)] (Cl O4)2, 2C2 H3 N, 1.5H2 O'
_chemical_formula_moiety
;
(C32 H24 Cl N5 Pt 2+), 2(C2 H3 N) 2(Cl O4), 1.5(H2 O)
;
_chemical_formula_sum 'C36 H33 Cl3 N7 O9.5 Pt'
_chemical_formula_weight 1017.14
_chemical_name_systematic
;
{4'-[4-(4,4'-Bipyridin-1-ylmethyl)phenyl]-2,2':6',2''-
terpyridine}chloridoplatinum(II) bis(perchlorate) acetonitrile disolvate
sesquihydrate
;
_space_group_IT_number 14
_symmetry_cell_setting monoclinic
_symmetry_space_group_name_Hall '-P 2yn'
_symmetry_space_group_name_H-M 'P 1 21/n 1'
_atom_sites_solution_hydrogens geom
_atom_sites_solution_primary direct
_atom_sites_solution_secondary difmap
_audit_creation_method SHELXL-97
_cell_angle_alpha 90.00
_cell_angle_beta 90.3900(10)
_cell_angle_gamma 90.00
_cell_formula_units_Z 8
_cell_length_a 13.3990(15)
_cell_length_b 14.5018(15)
_cell_length_c 41.279(4)
_cell_measurement_reflns_used 3681
_cell_measurement_temperature 298(2)
_cell_measurement_theta_max 26.33
_cell_measurement_theta_min 2.963
_cell_volume 8020.7(14)
_computing_cell_refinement 'SAINT (Siemens, 1996)'
_computing_data_collection 'SMART (Siemens, 1996)'
_computing_data_reduction 'SAINT (Siemens, 1996)'
_computing_molecular_graphics 'ORTEP-3 (Farrugia, 1997) and DIAMOND (Brandenburg, 1998)'
_computing_publication_material 'SHELXTL (Sheldrick, 2008)'
_computing_structure_refinement 'SHELXL97 (Sheldrick, 2008)'
_computing_structure_solution 'SHELXS97 (Sheldrick, 2008)'
_diffrn_ambient_temperature 298(2)
_diffrn_measured_fraction_theta_full 0.999
_diffrn_measured_fraction_theta_max 0.999
_diffrn_measurement_device_type 'Bruker SMART'
_diffrn_measurement_method '\f and \w scans'
_diffrn_radiation_monochromator graphite
_diffrn_radiation_source 'fine-focus sealed tube'
_diffrn_radiation_type MoK\a
_diffrn_radiation_wavelength 0.71073
_diffrn_reflns_av_R_equivalents 0.1430
_diffrn_reflns_av_sigmaI/netI 0.1881
_diffrn_reflns_limit_h_max 15
_diffrn_reflns_limit_h_min -9
_diffrn_reflns_limit_k_max 17
_diffrn_reflns_limit_k_min -17
_diffrn_reflns_limit_l_max 49
_diffrn_reflns_limit_l_min -49
_diffrn_reflns_number 41405
_diffrn_reflns_theta_full 25.02
_diffrn_reflns_theta_max 25.02
_diffrn_reflns_theta_min 1.49
_diffrn_standards_number 0
_exptl_absorpt_coefficient_mu 3.762
_exptl_absorpt_correction_T_max 0.5508
_exptl_absorpt_correction_T_min 0.5200
_exptl_absorpt_correction_type multi-scan
_exptl_absorpt_process_details '(SADABS; Sheldrick, 1996)'
_exptl_crystal_colour yellow
_exptl_crystal_density_diffrn 1.685
_exptl_crystal_density_method 'not measured'
_exptl_crystal_description block
_exptl_crystal_F_000 4024
_exptl_crystal_size_max 0.20
_exptl_crystal_size_mid 0.19
_exptl_crystal_size_min 0.18
_refine_diff_density_max 3.133
_refine_diff_density_min -1.616
_refine_ls_extinction_method none
_refine_ls_goodness_of_fit_ref 1.026
_refine_ls_hydrogen_treatment constr
_refine_ls_matrix_type full
_refine_ls_number_parameters 1022
_refine_ls_number_reflns 14131
_refine_ls_number_restraints 0
_refine_ls_restrained_S_all 1.026
_refine_ls_R_factor_all 0.2257
_refine_ls_R_factor_gt 0.1138
_refine_ls_shift/su_max 0.001
_refine_ls_shift/su_mean 0.000
_refine_ls_structure_factor_coef Fsqd
_refine_ls_weighting_details 'calc w=1/[\s^2^(Fo^2^)+(0.1592P)^2^] where P=(Fo^2^+2Fc^2^)/3'
_refine_ls_weighting_scheme calc
_refine_ls_wR_factor_gt 0.2945
_refine_ls_wR_factor_ref 0.3388
_reflns_number_gt 5677
_reflns_number_total 14131
_reflns_threshold_expression I>2\s(I)
_cod_data_source_file sj2800.cif
_cod_data_source_block I
_cod_original_cell_volume 8020.8(14)
_cod_original_sg_symbol_H-M 'P 21/n'
_cod_original_formula_sum 'C36 H33 Cl3 N7 O9.5 Pt1'
_cod_database_code 2226295
_cod_database_fobs_code 2226295

loop_
_symmetry_equiv_pos_as_xyz
'x, y, z'
'-x+1/2, y+1/2, -z+1/2'
'-x, -y, -z'
'x-1/2, -y-1/2, z-1/2'

loop_
_atom_site_type_symbol
_atom_site_label
_atom_site_fract_x
_atom_site_fract_y
_atom_site_fract_z
_atom_site_U_iso_or_equiv
_atom_site_adp_type
_atom_site_calc_flag
_atom_site_refinement_flags
_atom_site_occupancy
_atom_site_disorder_assembly
_atom_site_disorder_group
Pt Pt1 1.00170(8) 0.10758(6) 1.01667(2) 0.0650(4) Uani d . 1 . .
Pt Pt2 0.53663(9) 0.11377(6) 0.48389(2) 0.0829(4) Uani d . 1 . .
Cl Cl1 0.0671(10) 0.0539(12) 0.5808(4) 0.164(5) Uani d . 1 . .
Cl Cl2 0.5896(12) 0.5208(11) 0.7315(5) 0.175(5) Uani d . 1 . .
Cl Cl3 0.4122(12) -0.0009(10) 0.7348(4) 0.168(5) Uani d . 1 . .
Cl Cl4 0.4248(7) 0.0004(8) 0.0713(3) 0.125(3) Uani d . 1 . .
Cl Cl5 1.0569(4) 0.0586(3) 1.06877(12) 0.0551(13) Uani d . 1 . .
Cl Cl6 0.5889(6) 0.0758(4) 0.43079(13) 0.086(2) Uani d . 1 . .
N N1 0.9535(18) 0.1489(12) 0.9734(5) 0.067(5) Uani d . 1 . .
N N2 1.1315(15) 0.1115(12) 0.9954(5) 0.074(6) Uani d . 1 . .
N N3 0.8571(17) 0.1189(13) 1.0260(6) 0.079(6) Uani d . 1 . .
N N4 0.755(2) 0.3066(18) 0.7641(6) 0.099(7) Uani d . 1 . .
N N5 0.688(2) 0.0280(17) 0.6237(6) 0.107(8) Uani d . 1 . .
N N6 0.496(2) 0.1483(14) 0.5265(6) 0.085(7) Uani d . 1 . .
N N7 0.670(2) 0.1392(14) 0.5035(6) 0.090(7) Uani d . 1 . .
N N8 0.3955(18) 0.0981(13) 0.4785(5) 0.081(6) Uani d . 1 . .
N N9 0.276(2) 0.2922(18) 0.7373(6) 0.102(8) Uani d . 1 . .
N N10 0.210(3) 0.0023(18) 0.8747(6) 0.112(8) Uani d . 1 . .
N N11 1.044(3) 0.227(3) 0.4477(10) 0.171(15) Uani d . 1 . .
N N12 0.745(5) 0.504(4) 0.6440(16) 0.27(3) Uani d . 1 . .
N N13 0.497(3) 0.381(3) 0.8142(9) 0.154(13) Uani d . 1 . .
N N14 0.208(3) 0.286(3) 0.8722(10) 0.162(14) Uani d . 1 . .
O O1 0.089(3) 0.148(3) 0.5762(11) 0.27(2) Uani d . 1 . .
O O2 0.005(4) 0.043(5) 0.6071(13) 0.47(5) Uani d . 1 . .
O O3 0.156(3) 0.006(4) 0.5856(10) 0.35(3) Uani d . 1 . .
O O4 0.020(5) 0.021(5) 0.5527(16) 0.38(3) Uani d . 1 . .
O O5 0.574(5) 0.581(5) 0.7056(18) 0.39(3) Uani d . 1 . .
O O6 0.686(5) 0.484(4) 0.7293(18) 0.48(5) Uani d . 1 . .
O O7 0.520(5) 0.449(6) 0.7302(16) 0.50(6) Uani d . 1 . .
O O8 0.580(7) 0.568(7) 0.761(2) 0.48(5) Uani d . 1 . .
O O9 0.465(4) -0.066(4) 0.7172(13) 0.31(2) Uani d . 1 . .
O O10 0.313(3) -0.027(3) 0.7382(11) 0.33(3) Uani d . 1 . .
O O11 0.421(3) 0.087(3) 0.7216(10) 0.252(18) Uani d . 1 . .
O O12 0.457(7) 0.011(5) 0.765(2) 0.65(9) Uani d . 1 . .
O O13 0.466(2) -0.027(3) 0.0417(7) 0.214(16) Uani d . 1 . .
O O14 0.413(4) 0.096(3) 0.0707(12) 0.32(3) Uani d . 1 . .
O O15 0.489(3) -0.024(3) 0.0965(10) 0.239(16) Uani d . 1 . .
O O16 0.3319(18) -0.041(2) 0.0752(9) 0.224(15) Uani d . 1 . .
O O17 0.021(3) 0.345(4) 0.6881(10) 0.33(3) Uani d . 1 . .
H H17C 0.0247 0.3997 0.6950 0.400 Uiso d R 1 . .
H H17D 0.0128 0.3452 0.6677 0.400 Uiso d R 1 . .
O O18 0.497(4) 0.216(3) 0.1285(13) 0.38(3) Uani d . 1 . .
H H18C 0.5250 0.2574 0.1173 0.450 Uiso d R 1 . .
H H18D 0.4697 0.1775 0.1156 0.450 Uiso d R 1 . .
O O19 0.917(6) 0.590(5) 0.6892(18) 0.52(5) Uani d . 1 . .
H H19C 0.9489 0.5565 0.7027 0.624 Uiso d R 1 . .
H H19D 0.8730 0.5564 0.6798 0.624 Uiso d R 1 . .
C C1 1.0300(19) 0.1675(15) 0.9510(6) 0.065(6) Uani d . 1 . .
C C2 0.995(2) 0.1954(15) 0.9202(6) 0.074(7) Uani d . 1 . .
H H2 1.0409 0.2039 0.9035 0.088 Uiso calc R 1 . .
C C3 0.893(2) 0.2106(16) 0.9142(6) 0.073(7) Uani d . 1 . .
C C4 0.824(2) 0.1924(16) 0.9392(7) 0.078(7) Uani d . 1 . .
H H4 0.7568 0.1989 0.9346 0.093 Uiso calc R 1 . .
C C5 0.853(2) 0.1650(16) 0.9702(7) 0.070(7) Uani d . 1 . .
C C6 1.133(2) 0.1401(15) 0.9633(7) 0.071(7) Uani d . 1 . .
C C7 1.211(2) 0.1420(16) 0.9419(7) 0.079(7) Uani d . 1 . .
H H7 1.2028 0.1576 0.9202 0.095 Uiso calc R 1 . .
C C8 1.304(2) 0.1183(16) 0.9557(7) 0.084(8) Uani d . 1 . .
H H8 1.3615 0.1193 0.9431 0.101 Uiso calc R 1 . .
C C9 1.309(2) 0.0935(16) 0.9882(7) 0.085(8) Uani d . 1 . .
H H9 1.3710 0.0782 0.9973 0.102 Uiso calc R 1 . .
C C10 1.225(2) 0.0911(16) 1.0073(7) 0.082(8) Uani d . 1 . .
H H10 1.2320 0.0752 1.0290 0.098 Uiso calc R 1 . .
C C11 0.798(2) 0.1477(17) 0.9999(7) 0.078(7) Uani d . 1 . .
C C12 0.695(2) 0.1630(16) 1.0016(7) 0.079(7) Uani d . 1 . .
H H12 0.6595 0.1810 0.9832 0.095 Uiso calc R 1 . .
C C13 0.646(2) 0.1513(17) 1.0309(7) 0.083(7) Uani d . 1 . .
H H13 0.5782 0.1638 1.0325 0.100 Uiso calc R 1 . .
C C14 0.699(2) 0.1210(16) 1.0576(7) 0.081(7) Uani d . 1 . .
H H14 0.6678 0.1090 1.0771 0.097 Uiso calc R 1 . .
C C15 0.802(2) 0.1087(16) 1.0543(7) 0.082(7) Uani d . 1 . .
H H15 0.8372 0.0921 1.0729 0.099 Uiso calc R 1 . .
C C16 0.857(2) 0.2462(18) 0.8811(6) 0.084(7) Uani d . 1 . .
C C17 0.928(2) 0.2789(18) 0.8595(7) 0.089(8) Uani d . 1 . .
H H17 0.9955 0.2748 0.8646 0.107 Uiso calc R 1 . .
C C18 0.898(2) 0.318(2) 0.8302(7) 0.100(9) Uani d . 1 . .
H H18 0.9451 0.3399 0.8158 0.120 Uiso calc R 1 . .
C C19 0.797(3) 0.324(2) 0.8226(7) 0.096(8) Uani d . 1 . .
C C20 0.726(2) 0.291(2) 0.8442(8) 0.101(9) Uani d . 1 . .
H H20 0.6584 0.2954 0.8391 0.121 Uiso calc R 1 . .
C C21 0.756(2) 0.2523(19) 0.8734(7) 0.093(8) Uani d . 1 . .
H H21 0.7088 0.2303 0.8879 0.112 Uiso calc R 1 . .
C C22 0.761(2) 0.374(2) 0.7931(7) 0.101(9) Uani d . 1 . .
H H22A 0.8063 0.4245 0.7881 0.121 Uiso calc R 1 . .
H H22B 0.6955 0.4006 0.7971 0.121 Uiso calc R 1 . .
C C23 0.823(2) 0.310(2) 0.7389(7) 0.104(9) Uani d . 1 . .
H H23 0.8770 0.3500 0.7392 0.125 Uiso calc R 1 . .
C C24 0.806(2) 0.249(2) 0.7132(7) 0.104(9) Uani d . 1 . .
H H24 0.8532 0.2475 0.6968 0.125 Uiso calc R 1 . .
C C25 0.724(3) 0.192(2) 0.7104(7) 0.100(9) Uani d . 1 . .
C C26 0.661(2) 0.193(2) 0.7368(7) 0.103(9) Uani d . 1 . .
H H26 0.6086 0.1511 0.7369 0.124 Uiso calc R 1 . .
C C27 0.672(2) 0.251(2) 0.7630(7) 0.101(9) Uani d . 1 . .
H H27 0.6252 0.2521 0.7795 0.122 Uiso calc R 1 . .
C C28 0.781(3) 0.048(2) 0.6364(8) 0.108(10) Uani d . 1 . .
H H28 0.8375 0.0220 0.6271 0.129 Uiso calc R 1 . .
C C29 0.790(3) 0.106(2) 0.6631(8) 0.110(10) Uani d . 1 . .
H H29 0.8527 0.1270 0.6690 0.131 Uiso calc R 1 . .
C C30 0.709(3) 0.133(2) 0.6809(8) 0.103(9) Uani d . 1 . .
C C31 0.617(3) 0.103(2) 0.6700(7) 0.101(9) Uani d . 1 . .
H H31 0.5609 0.1150 0.6822 0.121 Uiso calc R 1 . .
C C32 0.606(3) 0.054(2) 0.6414(8) 0.103(9) Uani d . 1 . .
H H32 0.5428 0.0395 0.6340 0.124 Uiso calc R 1 . .
C C33 0.561(3) 0.170(2) 0.5499(8) 0.093(9) Uani d . 1 . .
C C34 0.530(3) 0.2014(17) 0.5799(7) 0.092(9) Uani d . 1 . .
H H34 0.5770 0.2237 0.5946 0.110 Uiso calc R 1 . .
C C35 0.431(3) 0.2003(17) 0.5884(7) 0.085(8) Uani d . 1 . .
C C36 0.364(2) 0.1746(17) 0.5633(7) 0.089(8) Uani d . 1 . .
H H36 0.2960 0.1782 0.5673 0.107 Uiso calc R 1 . .
C C37 0.395(3) 0.1446(17) 0.5334(7) 0.085(8) Uani d . 1 . .
C C38 0.667(3) 0.171(2) 0.5354(8) 0.098(9) Uani d . 1 . .
C C39 0.753(3) 0.1968(19) 0.5525(8) 0.099(9) Uani d . 1 . .
H H39 0.7468 0.2157 0.5739 0.119 Uiso calc R 1 . .
C C40 0.848(3) 0.1950(18) 0.5382(8) 0.099(9) Uani d . 1 . .
H H40 0.9058 0.2091 0.5498 0.118 Uiso calc R 1 . .
C C41 0.850(3) 0.170(2) 0.5055(9) 0.104(9) Uani d . 1 . .
H H41 0.9094 0.1742 0.4942 0.125 Uiso calc R 1 . .
C C42 0.764(3) 0.1401(19) 0.4894(8) 0.099(9) Uani d . 1 . .
H H42 0.7696 0.1195 0.4682 0.119 Uiso calc R 1 . .
C C43 0.334(3) 0.1154(17) 0.5051(7) 0.085(8) Uani d . 1 . .
C C44 0.231(3) 0.1084(18) 0.5069(7) 0.092(9) Uani d . 1 . .
H H44 0.1964 0.1257 0.5253 0.110 Uiso calc R 1 . .
C C45 0.184(2) 0.0736(17) 0.4792(7) 0.090(8) Uani d . 1 . .
H H45 0.1164 0.0582 0.4803 0.108 Uiso calc R 1 . .
C C46 0.234(3) 0.0613(18) 0.4504(7) 0.091(8) Uani d . 1 . .
H H46 0.1996 0.0486 0.4312 0.110 Uiso calc R 1 . .
C C47 0.338(3) 0.0689(17) 0.4511(7) 0.090(8) Uani d . 1 . .
H H47 0.3728 0.0537 0.4323 0.108 Uiso calc R 1 . .
C C48 0.397(3) 0.2339(19) 0.6212(7) 0.092(8) Uani d . 1 . .
C C49 0.461(2) 0.2842(19) 0.6410(7) 0.097(9) Uani d . 1 . .
H H49 0.5269 0.2936 0.6348 0.117 Uiso calc R 1 . .
C C50 0.427(3) 0.3202(19) 0.6701(7) 0.100(9) Uani d . 1 . .
H H50 0.4699 0.3539 0.6834 0.119 Uiso calc R 1 . .
C C51 0.329(3) 0.306(2) 0.6794(7) 0.100(9) Uani d . 1 . .
C C52 0.264(3) 0.256(2) 0.6595(7) 0.103(9) Uani d . 1 . .
H H52 0.1986 0.2463 0.6657 0.123 Uiso calc R 1 . .
C C53 0.299(3) 0.2197(19) 0.6305(7) 0.097(9) Uani d . 1 . .
H H53 0.2555 0.1861 0.6172 0.116 Uiso calc R 1 . .
C C54 0.290(2) 0.3566(19) 0.7086(7) 0.103(9) Uani d . 1 . .
H H54A 0.2264 0.3851 0.7032 0.123 Uiso calc R 1 . .
H H54B 0.3363 0.4052 0.7145 0.123 Uiso calc R 1 . .
C C55 0.350(3) 0.284(2) 0.7604(9) 0.116(11) Uani d . 1 . .
H H55 0.4085 0.3171 0.7583 0.139 Uiso calc R 1 . .
C C56 0.337(3) 0.226(2) 0.7869(8) 0.111(10) Uani d . 1 . .
H H56 0.3873 0.2223 0.8025 0.133 Uiso calc R 1 . .
C C57 0.250(3) 0.174(2) 0.7905(8) 0.109(10) Uani d . 1 . .
C C58 0.175(3) 0.190(2) 0.7679(8) 0.110(10) Uani d . 1 . .
H H58 0.1137 0.1599 0.7708 0.132 Uiso calc R 1 . .
C C59 0.186(3) 0.248(2) 0.7405(7) 0.107(10) Uani d . 1 . .
H H59 0.1343 0.2565 0.7255 0.128 Uiso calc R 1 . .
C C60 0.128(3) 0.038(2) 0.8590(8) 0.117(11) Uani d . 1 . .
H H60 0.0645 0.0246 0.8667 0.140 Uiso calc R 1 . .
C C61 0.139(3) 0.096(2) 0.8310(7) 0.111(10) Uani d . 1 . .
H H61 0.0830 0.1197 0.8203 0.133 Uiso calc R 1 . .
C C62 0.236(3) 0.115(2) 0.8200(8) 0.113(10) Uani d . 1 . .
C C63 0.320(3) 0.078(2) 0.8361(8) 0.113(10) Uani d . 1 . .
H H63 0.3843 0.0925 0.8297 0.135 Uiso calc R 1 . .
C C64 0.302(3) 0.020(2) 0.8615(8) 0.114(10) Uani d . 1 . .
H H64 0.3567 -0.0097 0.8708 0.137 Uiso calc R 1 . .
C C65 1.010(4) 0.223(3) 0.4218(14) 0.17(2) Uani d . 1 . .
C C66 0.955(4) 0.225(3) 0.3905(11) 0.20(2) Uani d . 1 . .
H H66A 0.8852 0.2360 0.3945 0.303 Uiso calc R 1 . .
H H66B 0.9624 0.1672 0.3795 0.303 Uiso calc R 1 . .
H H66C 0.9805 0.2737 0.3771 0.303 Uiso calc R 1 . .
C C67 0.725(6) 0.425(5) 0.6406(18) 0.24(3) Uani d . 1 . .
C C68 0.720(3) 0.329(3) 0.6295(9) 0.154(14) Uani d . 1 . .
H H68A 0.6862 0.3256 0.6090 0.231 Uiso calc R 1 . .
H H68B 0.6850 0.2923 0.6451 0.231 Uiso calc R 1 . .
H H68C 0.7868 0.3049 0.6272 0.231 Uiso calc R 1 . .
C C69 0.459(4) 0.453(4) 0.8142(11) 0.161(17) Uani d . 1 . .
C C70 0.409(4) 0.544(3) 0.8068(11) 0.20(2) Uani d . 1 . .
H H70A 0.4479 0.5768 0.7912 0.301 Uiso calc R 1 . .
H H70B 0.4045 0.5794 0.8263 0.301 Uiso calc R 1 . .
H H70C 0.3436 0.5324 0.7983 0.301 Uiso calc R 1 . .
C C71 0.198(4) 0.359(4) 0.8609(14) 0.19(2) Uani d . 1 . .
C C72 0.195(4) 0.461(4) 0.8581(12) 0.21(2) Uani d . 1 . .
H H72A 0.1360 0.4840 0.8684 0.321 Uiso calc R 1 . .
H H72B 0.1940 0.4781 0.8356 0.321 Uiso calc R 1 . .
H H72C 0.2529 0.4871 0.8684 0.321 Uiso calc R 1 . .

loop_
_atom_site_aniso_label
_atom_site_aniso_U_11
_atom_site_aniso_U_22
_atom_site_aniso_U_33
_atom_site_aniso_U_12
_atom_site_aniso_U_13
_atom_site_aniso_U_23
Pt1 0.0891(8) 0.0383(5) 0.0674(6) -0.0043(5) -0.0096(5) -0.0055(4)
Pt2 0.1299(11) 0.0437(6) 0.0754(8) 0.0258(6) 0.0100(6) 0.0125(5)
Cl1 0.132(10) 0.190(13) 0.169(12) -0.009(9) -0.016(8) 0.050(10)
Cl2 0.160(12) 0.157(12) 0.209(16) 0.004(10) -0.036(11) 0.013(11)
Cl3 0.188(14) 0.139(11) 0.178(13) -0.007(10) 0.054(10) 0.036(9)
Cl4 0.089(7) 0.133(8) 0.152(9) -0.007(6) -0.024(6) -0.002(7)
Cl5 0.077(4) 0.035(3) 0.053(3) 0.001(2) -0.013(3) -0.008(2)
Cl6 0.140(6) 0.068(4) 0.051(4) 0.052(4) 0.017(4) 0.000(3)
N1 0.072(16) 0.044(11) 0.085(16) -0.015(10) -0.016(13) -0.005(9)
N2 0.075(15) 0.054(12) 0.092(17) -0.008(11) -0.032(12) -0.001(11)
N3 0.094(17) 0.058(13) 0.086(16) -0.001(11) -0.012(14) 0.000(11)
N4 0.11(2) 0.10(2) 0.085(18) -0.007(16) 0.001(15) -0.005(15)
N5 0.12(2) 0.101(19) 0.096(19) 0.002(17) 0.004(18) -0.008(14)
N6 0.12(2) 0.057(13) 0.079(17) 0.020(13) -0.003(16) 0.020(11)
N7 0.11(2) 0.077(15) 0.079(18) 0.017(13) 0.006(15) 0.001(12)
N8 0.14(2) 0.055(12) 0.051(13) 0.025(12) 0.021(13) 0.018(10)
N9 0.13(2) 0.088(18) 0.082(18) -0.006(17) 0.003(17) 0.002(14)
N10 0.15(3) 0.10(2) 0.092(19) -0.017(19) -0.014(19) 0.015(15)
N11 0.19(4) 0.13(3) 0.19(4) 0.02(2) -0.04(3) -0.01(3)
N12 0.31(7) 0.18(5) 0.34(7) 0.00(5) -0.01(5) 0.02(5)
N13 0.16(3) 0.14(3) 0.16(3) 0.01(2) -0.01(2) 0.02(3)
N14 0.19(4) 0.15(3) 0.15(3) 0.00(3) 0.00(3) -0.01(3)
O1 0.23(4) 0.20(4) 0.37(6) 0.02(3) 0.05(4) 0.08(4)
O2 0.31(6) 0.75(12) 0.34(7) -0.02(7) 0.23(6) 0.13(7)
O3 0.22(4) 0.50(8) 0.33(5) 0.18(5) -0.04(4) 0.13(5)
O4 0.38(8) 0.38(9) 0.38(8) -0.01(6) -0.01(7) 0.00(6)
O5 0.39(9) 0.39(9) 0.39(9) 0.00(7) 0.00(7) 0.02(7)
O6 0.35(7) 0.35(8) 0.73(12) 0.26(7) 0.04(8) 0.17(7)
O7 0.44(9) 0.70(13) 0.38(8) -0.38(10) -0.07(6) 0.26(9)
O8 0.47(13) 0.48(12) 0.48(12) 0.00(10) 0.00(10) 0.00(10)
O9 0.32(6) 0.31(6) 0.32(6) 0.01(5) 0.01(5) 0.00(5)
O10 0.16(3) 0.43(7) 0.39(6) -0.06(4) 0.11(4) 0.18(5)
O11 0.25(4) 0.21(4) 0.30(5) 0.05(3) 0.09(4) 0.04(3)
O12 0.93(18) 0.37(9) 0.63(12) 0.12(10) -0.59(14) 0.11(9)
O13 0.16(3) 0.33(4) 0.15(3) 0.06(3) 0.07(2) 0.04(3)
O14 0.38(6) 0.17(3) 0.42(7) -0.06(4) 0.18(5) -0.16(4)
O15 0.24(4) 0.25(5) 0.23(4) 0.01(3) -0.01(3) 0.00(3)
O16 0.087(19) 0.20(3) 0.38(5) -0.08(2) 0.01(2) 0.01(3)
O17 0.16(3) 0.58(9) 0.26(5) -0.03(4) -0.01(3) 0.08(5)
O18 0.49(8) 0.12(3) 0.52(8) 0.04(4) -0.09(6) 0.02(4)
O19 0.52(13) 0.52(12) 0.52(11) 0.00(9) 0.00(9) -0.01(9)
C1 0.077(19) 0.043(13) 0.077(18) 0.003(12) -0.016(15) -0.004(12)
C2 0.08(2) 0.060(16) 0.08(2) -0.009(13) -0.011(14) -0.005(13)
C3 0.08(2) 0.065(16) 0.079(19) -0.009(13) -0.010(15) -0.004(13)
C4 0.08(2) 0.065(17) 0.08(2) -0.009(13) -0.014(16) 0.002(14)
C5 0.08(2) 0.050(14) 0.08(2) -0.008(13) -0.009(16) -0.005(13)
C6 0.07(2) 0.057(15) 0.09(2) -0.019(12) -0.025(17) -0.018(13)
C7 0.08(2) 0.069(17) 0.09(2) -0.005(14) -0.015(18) -0.010(13)
C8 0.09(2) 0.072(18) 0.09(2) -0.003(15) -0.015(16) -0.007(15)
C9 0.08(2) 0.071(18) 0.10(2) 0.003(14) -0.023(17) 0.002(16)
C10 0.08(2) 0.068(18) 0.09(2) 0.001(14) -0.013(18) -0.007(14)
C11 0.08(2) 0.061(16) 0.09(2) -0.012(14) -0.015(18) -0.002(14)
C12 0.08(2) 0.062(16) 0.09(2) -0.003(15) -0.006(16) 0.009(14)
C13 0.09(2) 0.067(17) 0.09(2) -0.004(15) -0.005(18) -0.004(15)
C14 0.09(2) 0.065(17) 0.09(2) -0.004(15) -0.004(16) 0.003(14)
C15 0.09(2) 0.067(17) 0.09(2) -0.007(16) -0.015(16) 0.002(14)
C16 0.09(2) 0.082(19) 0.08(2) -0.003(16) -0.013(17) 0.011(15)
C17 0.09(2) 0.09(2) 0.08(2) -0.005(16) -0.010(17) 0.012(15)
C18 0.10(3) 0.11(2) 0.09(2) -0.006(19) -0.006(18) 0.012(18)
C19 0.10(3) 0.10(2) 0.08(2) -0.006(19) -0.007(19) 0.004(18)
C20 0.10(2) 0.11(2) 0.09(2) -0.004(18) -0.002(19) 0.007(18)
C21 0.09(2) 0.10(2) 0.09(2) -0.010(17) -0.004(17) 0.013(17)
C22 0.11(2) 0.10(2) 0.09(2) -0.005(17) -0.003(17) -0.001(19)
C23 0.11(3) 0.11(3) 0.09(2) -0.014(19) -0.003(19) -0.013(19)
C24 0.11(3) 0.11(2) 0.09(2) -0.01(2) 0.005(18) -0.016(19)
C25 0.11(3) 0.10(2) 0.09(2) -0.010(19) 0.004(19) -0.008(18)
C26 0.11(3) 0.11(2) 0.09(2) -0.013(19) 0.005(19) -0.009(19)
C27 0.11(3) 0.11(2) 0.09(2) -0.01(2) 0.004(18) -0.007(19)
C28 0.11(3) 0.11(3) 0.10(3) 0.00(2) 0.01(2) -0.012(19)
C29 0.12(3) 0.11(3) 0.10(2) -0.01(2) 0.00(2) -0.01(2)
C30 0.11(3) 0.10(2) 0.09(2) -0.008(19) 0.01(2) -0.009(18)
C31 0.11(3) 0.10(2) 0.09(2) 0.00(2) 0.005(19) -0.008(18)
C32 0.12(3) 0.10(2) 0.10(2) -0.01(2) 0.01(2) -0.003(18)
C33 0.13(3) 0.075(19) 0.08(2) 0.013(18) 0.00(2) 0.013(16)
C34 0.12(3) 0.072(19) 0.08(2) 0.009(17) 0.004(18) 0.008(15)
C35 0.12(3) 0.064(17) 0.07(2) 0.009(16) -0.004(19) 0.006(14)
C36 0.12(2) 0.066(17) 0.08(2) 0.015(17) 0.001(18) 0.013(15)
C37 0.12(3) 0.064(17) 0.07(2) 0.024(16) -0.002(19) 0.014(14)
C38 0.13(3) 0.08(2) 0.09(3) 0.022(19) 0.00(2) 0.011(17)
C39 0.13(3) 0.08(2) 0.09(2) 0.015(19) 0.00(2) 0.006(16)
C40 0.12(3) 0.08(2) 0.10(3) 0.015(17) 0.00(2) 0.007(17)
C41 0.12(3) 0.08(2) 0.11(3) 0.02(2) 0.00(2) 0.005(19)
C42 0.12(3) 0.08(2) 0.10(2) 0.020(18) 0.00(2) 0.007(16)
C43 0.12(3) 0.063(17) 0.07(2) 0.021(18) 0.001(18) 0.011(14)
C44 0.13(3) 0.074(18) 0.08(2) 0.025(19) 0.003(18) 0.007(15)
C45 0.12(2) 0.068(17) 0.08(2) 0.021(16) -0.004(19) 0.012(15)
C46 0.13(3) 0.073(18) 0.07(2) 0.018(18) -0.007(19) 0.008(14)
C47 0.13(3) 0.066(17) 0.08(2) 0.025(17) 0.005(19) 0.011(14)
C48 0.12(3) 0.072(19) 0.08(2) 0.002(18) -0.004(19) 0.008(15)
C49 0.12(3) 0.08(2) 0.09(2) 0.000(18) 0.001(19) -0.007(16)
C50 0.13(3) 0.08(2) 0.08(2) -0.008(19) 0.000(19) 0.007(17)
C51 0.13(3) 0.09(2) 0.08(2) -0.01(2) 0.00(2) 0.001(17)
C52 0.13(3) 0.09(2) 0.09(2) -0.011(19) 0.00(2) 0.002(18)
C53 0.12(3) 0.08(2) 0.08(2) -0.004(18) 0.007(19) 0.000(16)
C54 0.13(3) 0.09(2) 0.09(2) -0.008(18) 0.003(19) -0.001(17)
C55 0.14(3) 0.10(3) 0.10(3) -0.01(2) 0.00(2) 0.01(2)
C56 0.14(3) 0.10(2) 0.09(2) -0.01(2) 0.00(2) 0.007(18)
C57 0.14(3) 0.09(2) 0.09(2) -0.01(2) 0.00(2) 0.008(19)
C58 0.14(3) 0.10(2) 0.10(3) -0.01(2) 0.00(2) 0.006(19)
C59 0.14(3) 0.09(2) 0.09(2) -0.01(2) 0.00(2) 0.004(18)
C60 0.15(3) 0.10(3) 0.10(3) -0.02(2) 0.00(2) 0.01(2)
C61 0.14(3) 0.10(2) 0.09(2) -0.01(2) 0.00(2) 0.008(18)
C62 0.14(3) 0.10(2) 0.09(2) -0.02(2) 0.00(2) 0.010(19)
C63 0.14(3) 0.10(2) 0.10(2) -0.01(2) 0.00(2) 0.011(19)
C64 0.14(3) 0.10(3) 0.10(2) 0.00(2) -0.01(2) 0.016(19)
C65 0.19(5) 0.14(4) 0.18(5) 0.02(3) -0.07(4) 0.01(4)
C66 0.21(5) 0.18(5) 0.21(5) 0.01(4) -0.05(4) -0.01(4)
C67 0.27(7) 0.16(6) 0.29(7) -0.01(6) -0.02(5) -0.01(6)
C68 0.18(4) 0.12(3) 0.17(4) -0.01(3) -0.01(3) 0.01(3)
C69 0.17(5) 0.15(5) 0.16(4) 0.01(4) 0.00(3) 0.01(4)
C70 0.21(5) 0.18(5) 0.21(5) 0.03(4) 0.00(4) 0.00(4)
C71 0.20(5) 0.16(5) 0.20(6) 0.02(5) 0.02(4) 0.00(5)
C72 0.21(5) 0.20(6) 0.23(6) 0.02(5) -0.01(4) 0.00(5)

loop_
_atom_type_symbol
_atom_type_description
_atom_type_scat_dispersion_real
_atom_type_scat_dispersion_imag
_atom_type_scat_source
C C 0.0033 0.0016 'International Tables Vol C Tables 4.2.6.8 and 6.1.1.4'
H H 0.0000 0.0000 'International Tables Vol C Tables 4.2.6.8 and 6.1.1.4'
N N 0.0061 0.0033 'International Tables Vol C Tables 4.2.6.8 and 6.1.1.4'
O O 0.0106 0.0060 'International Tables Vol C Tables 4.2.6.8 and 6.1.1.4'
Cl Cl 0.1484 0.1585 'International Tables Vol C Tables 4.2.6.8 and 6.1.1.4'
Pt Pt -1.7033 8.3905 'International Tables Vol C Tables 4.2.6.8 and 6.1.1.4'

loop_
_geom_angle_atom_site_label_1
_geom_angle_atom_site_label_2
_geom_angle_atom_site_label_3
_geom_angle_site_symmetry_1
_geom_angle_site_symmetry_3
_geom_angle
_geom_angle_publ_flag
N2 Pt1 N3 . . 163.2(9) ?
N2 Pt1 N1 . . 82.7(9) ?
N3 Pt1 N1 . . 80.6(10) ?
N2 Pt1 Cl5 . . 98.2(6) ?
N3 Pt1 Cl5 . . 98.5(7) ?
N1 Pt1 Cl5 . . 179.1(7) ?
N6 Pt2 N8 . . 81.2(11) ?
N6 Pt2 N7 . . 80.8(12) ?
N8 Pt2 N7 . . 162.0(10) ?
N6 Pt2 Cl6 . . 178.2(7) ?
N8 Pt2 Cl6 . . 99.4(6) ?
N7 Pt2 Cl6 . . 98.6(8) ?
O2 Cl1 O3 . . 110(3) ?
O2 Cl1 O4 . . 110(4) ?
O3 Cl1 O4 . . 109(4) ?
O2 Cl1 O1 . . 110(4) ?
O3 Cl1 O1 . . 109(3) ?
O4 Cl1 O1 . . 109(3) ?
O5 Cl2 O8 . . 110(5) ?
O5 Cl2 O7 . . 110(4) ?
O8 Cl2 O7 . . 109(5) ?
O5 Cl2 O6 . . 109(4) ?
O8 Cl2 O6 . . 109(5) ?
O7 Cl2 O6 . . 109(5) ?
O11 Cl3 O9 . . 112(3) ?
O11 Cl3 O10 . . 112(3) ?
O9 Cl3 O10 . . 111(3) ?
O11 Cl3 O12 . . 102(4) ?
O9 Cl3 O12 . . 109(4) ?
O10 Cl3 O12 . . 111(5) ?
O15 Cl4 O16 . . 111(2) ?
O15 Cl4 O14 . . 109(3) ?
O16 Cl4 O14 . . 109(2) ?
O15 Cl4 O13 . . 110(2) ?
O16 Cl4 O13 . . 110(2) ?
O14 Cl4 O13 . . 108(2) ?
C5 N1 C1 . . 128(2) ?
C5 N1 Pt1 . . 116.9(17) ?
C1 N1 Pt1 . . 114.5(16) ?
C10 N2 C6 . . 113(2) ?
C10 N2 Pt1 . . 130(2) ?
C6 N2 Pt1 . . 117.2(17) ?
C15 N3 C11 . . 112(2) ?
C15 N3 Pt1 . . 133(2) ?
C11 N3 Pt1 . . 115.2(19) ?
C27 N4 C23 . . 122(3) ?
C27 N4 C22 . . 116(3) ?
C23 N4 C22 . . 122(3) ?
C32 N5 C28 . . 117(3) ?
C33 N6 C37 . . 120(3) ?
C33 N6 Pt2 . . 122(2) ?
C37 N6 Pt2 . . 118(2) ?
C42 N7 C38 . . 115(3) ?
C42 N7 Pt2 . . 130(2) ?
C38 N7 Pt2 . . 114(2) ?
C43 N8 C47 . . 111(3) ?
C43 N8 Pt2 . . 118(2) ?
C47 N8 Pt2 . . 130.6(18) ?
C55 N9 C59 . . 121(3) ?
C55 N9 C54 . . 121(3) ?
C59 N9 C54 . . 118(3) ?
C60 N10 C64 . . 117(3) ?
H17C O17 H17D . . 109.0 ?
H18C O18 H18D . . 108.0 ?
H19C O19 H19D . . 108.8 ?
C2 C1 N1 . . 114(2) ?
C2 C1 C6 . . 132(3) ?
N1 C1 C6 . . 113(2) ?
C1 C2 C3 . . 121(2) ?
C1 C2 H2 . . 119.5 ?
C3 C2 H2 . . 119.5 ?
C4 C3 C2 . . 119(2) ?
C4 C3 C16 . . 121(2) ?
C2 C3 C16 . . 120(2) ?
C5 C4 C3 . . 123(3) ?
C5 C4 H4 . . 118.3 ?
C3 C4 H4 . . 118.3 ?
N1 C5 C4 . . 114(2) ?
N1 C5 C11 . . 113(2) ?
C4 C5 C11 . . 133(3) ?
C7 C6 N2 . . 130(2) ?
C7 C6 C1 . . 118(3) ?
N2 C6 C1 . . 112(2) ?
C6 C7 C8 . . 114(3) ?
C6 C7 H7 . . 122.8 ?
C8 C7 H7 . . 122.8 ?
C9 C8 C7 . . 119(3) ?
C9 C8 H8 . . 120.4 ?
C7 C8 H8 . . 120.4 ?
C10 C9 C8 . . 121(3) ?
C10 C9 H9 . . 119.3 ?
C8 C9 H9 . . 119.3 ?
N2 C10 C9 . . 123(3) ?
N2 C10 H10 . . 118.7 ?
C9 C10 H10 . . 118.7 ?
C12 C11 N3 . . 124(3) ?
C12 C11 C5 . . 121(3) ?
N3 C11 C5 . . 114(3) ?
C13 C12 C11 . . 120(3) ?
C13 C12 H12 . . 120.1 ?
C11 C12 H12 . . 120.1 ?
C14 C13 C12 . . 119(3) ?
C14 C13 H13 . . 120.4 ?
C12 C13 H13 . . 120.4 ?
C13 C14 C15 . . 118(3) ?
C13 C14 H14 . . 121.0 ?
C15 C14 H14 . . 121.0 ?
C14 C15 N3 . . 126(3) ?
C14 C15 H15 . . 116.8 ?
N3 C15 H15 . . 116.8 ?
C17 C16 C21 . . 120(3) ?
C17 C16 C3 . . 118(3) ?
C21 C16 C3 . . 121(3) ?
C16 C17 C18 . . 120(3) ?
C16 C17 H17 . . 120.0 ?
C18 C17 H17 . . 120.0 ?
C19 C18 C17 . . 120(3) ?
C19 C18 H18 . . 120.0 ?
C17 C18 H18 . . 120.0 ?
C20 C19 C18 . . 120(3) ?
C20 C19 C22 . . 118(3) ?
C18 C19 C22 . . 121(3) ?
C19 C20 C21 . . 120(3) ?
C19 C20 H20 . . 120.0 ?
C21 C20 H20 . . 120.0 ?
C16 C21 C20 . . 120(3) ?
C16 C21 H21 . . 120.0 ?
C20 C21 H21 . . 120.0 ?
C19 C22 N4 . . 109(2) ?
C19 C22 H22A . . 109.8 ?
N4 C22 H22A . . 109.8 ?
C19 C22 H22B . . 109.8 ?
N4 C22 H22B . . 109.8 ?
H22A C22 H22B . . 108.3 ?
N4 C23 C24 . . 117(3) ?
N4 C23 H23 . . 121.7 ?
C24 C23 H23 . . 121.7 ?
C25 C24 C23 . . 125(3) ?
C25 C24 H24 . . 117.7 ?
C23 C24 H24 . . 117.7 ?
C26 C25 C24 . . 115(3) ?
C26 C25 C30 . . 125(3) ?
C24 C25 C30 . . 121(3) ?
C25 C26 C27 . . 124(3) ?
C25 C26 H26 . . 117.8 ?
C27 C26 H26 . . 117.8 ?
N4 C27 C26 . . 118(3) ?
N4 C27 H27 . . 121.1 ?
C26 C27 H27 . . 121.1 ?
N5 C28 C29 . . 120(3) ?
N5 C28 H28 . . 120.1 ?
C29 C28 H28 . . 120.1 ?
C30 C29 C28 . . 122(3) ?
C30 C29 H29 . . 118.8 ?
C28 C29 H29 . . 118.8 ?
C29 C30 C31 . . 116(3) ?
C29 C30 C25 . . 120(3) ?
C31 C30 C25 . . 124(3) ?
C32 C31 C30 . . 122(3) ?
C32 C31 H31 . . 118.9 ?
C30 C31 H31 . . 118.9 ?
N5 C32 C31 . . 121(3) ?
N5 C32 H32 . . 119.3 ?
C31 C32 H32 . . 119.3 ?
N6 C33 C34 . . 121(3) ?
N6 C33 C38 . . 109(3) ?
C34 C33 C38 . . 129(3) ?
C35 C34 C33 . . 122(3) ?
C35 C34 H34 . . 119.2 ?
C33 C34 H34 . . 119.2 ?
C34 C35 C36 . . 115(3) ?
C34 C35 C48 . . 121(3) ?
C36 C35 C48 . . 123(3) ?
C37 C36 C35 . . 123(3) ?
C37 C36 H36 . . 118.3 ?
C35 C36 H36 . . 118.3 ?
C36 C37 N6 . . 118(3) ?
C36 C37 C43 . . 129(3) ?
N6 C37 C43 . . 112(3) ?
C39 C38 N7 . . 122(3) ?
C39 C38 C33 . . 124(3) ?
N7 C38 C33 . . 113(3) ?
C38 C39 C40 . . 122(3) ?
C38 C39 H39 . . 119.0 ?
C40 C39 H39 . . 119.0 ?
C41 C40 C39 . . 115(3) ?
C41 C40 H40 . . 122.3 ?
C39 C40 H40 . . 122.3 ?
C42 C41 C40 . . 121(3) ?
C42 C41 H41 . . 119.3 ?
C40 C41 H41 . . 119.3 ?
N7 C42 C41 . . 123(3) ?
N7 C42 H42 . . 118.3 ?
C41 C42 H42 . . 118.3 ?
C44 C43 N8 . . 128(3) ?
C44 C43 C37 . . 121(3) ?
N8 C43 C37 . . 110(3) ?
C43 C44 C45 . . 116(3) ?
C43 C44 H44 . . 122.2 ?
C45 C44 H44 . . 122.2 ?
C46 C45 C44 . . 122(3) ?
C46 C45 H45 . . 119.1 ?
C44 C45 H45 . . 119.1 ?
C45 C46 C47 . . 118(3) ?
C45 C46 H46 . . 121.2 ?
C47 C46 H46 . . 121.2 ?
C46 C47 N8 . . 125(3) ?
C46 C47 H47 . . 117.7 ?
N8 C47 H47 . . 117.7 ?
C53 C48 C49 . . 120(3) ?
C53 C48 C35 . . 119(3) ?
C49 C48 C35 . . 121(3) ?
C50 C49 C48 . . 120(3) ?
C50 C49 H49 . . 120.0 ?
C48 C49 H49 . . 120.0 ?
C51 C50 C49 . . 120(3) ?
C51 C50 H50 . . 120.0 ?
C49 C50 H50 . . 120.0 ?
C50 C51 C52 . . 120(3) ?
C50 C51 C54 . . 119(3) ?
C52 C51 C54 . . 121(3) ?
C51 C52 C53 . . 120(3) ?
C51 C52 H52 . . 120.0 ?
C53 C52 H52 . . 120.0 ?
C48 C53 C52 . . 120(3) ?
C48 C53 H53 . . 120.0 ?
C52 C53 H53 . . 120.0 ?
C51 C54 N9 . . 112(2) ?
C51 C54 H54A . . 109.3 ?
N9 C54 H54A . . 109.3 ?
C51 C54 H54B . . 109.3 ?
N9 C54 H54B . . 109.3 ?
H54A C54 H54B . . 107.9 ?
N9 C55 C56 . . 121(3) ?
N9 C55 H55 . . 119.6 ?
C56 C55 H55 . . 119.6 ?
C55 C56 C57 . . 121(3) ?
C55 C56 H56 . . 119.6 ?
C57 C56 H56 . . 119.6 ?
C58 C57 C56 . . 117(3) ?
C58 C57 C62 . . 123(4) ?
C56 C57 C62 . . 120(3) ?
C57 C58 C59 . . 123(3) ?
C57 C58 H58 . . 118.3 ?
C59 C58 H58 . . 118.3 ?
N9 C59 C58 . . 117(3) ?
N9 C59 H59 . . 121.7 ?
C58 C59 H59 . . 121.7 ?
N10 C60 C61 . . 121(3) ?
N10 C60 H60 . . 119.4 ?
C61 C60 H60 . . 119.4 ?
C62 C61 C60 . . 118(3) ?
C62 C61 H61 . . 121.0 ?
C60 C61 H61 . . 121.0 ?
C63 C62 C61 . . 121(3) ?
C63 C62 C57 . . 120(4) ?
C61 C62 C57 . . 119(4) ?
C64 C63 C62 . . 117(4) ?
C64 C63 H63 . . 121.5 ?
C62 C63 H63 . . 121.5 ?
C63 C64 N10 . . 125(3) ?
C63 C64 H64 . . 117.3 ?
N10 C64 H64 . . 117.3 ?
N11 C65 C66 . . 171(6) ?
C65 C66 H66A . . 109.5 ?
C65 C66 H66B . . 109.5 ?
H66A C66 H66B . . 109.5 ?
C65 C66 H66C . . 109.5 ?
H66A C66 H66C . . 109.5 ?
H66B C66 H66C . . 109.5 ?
N12 C67 C68 . . 165(9) ?
C67 C68 H68A . . 109.5 ?
C67 C68 H68B . . 109.5 ?
H68A C68 H68B . . 109.5 ?
C67 C68 H68C . . 109.5 ?
H68A C68 H68C . . 109.5 ?
H68B C68 H68C . . 109.5 ?
N13 C69 C70 . . 168(5) ?
C69 C70 H70A . . 109.5 ?
C69 C70 H70B . . 109.5 ?
H70A C70 H70B . . 109.5 ?
C69 C70 H70C . . 109.5 ?
H70A C70 H70C . . 109.5 ?
H70B C70 H70C . . 109.5 ?
N14 C71 C72 . . 160(7) ?
C71 C72 H72A . . 109.5 ?
C71 C72 H72B . . 109.5 ?
H72A C72 H72B . . 109.5 ?
C71 C72 H72C . . 109.5 ?
H72A C72 H72C . . 109.5 ?
H72B C72 H72C . . 109.5 ?

loop_
_geom_bond_atom_site_label_1
_geom_bond_atom_site_label_2
_geom_bond_site_symmetry_2
_geom_bond_distance
_geom_bond_publ_flag
Pt1 N2 . 1.95(2) ?
Pt1 N3 . 1.98(2) ?
Pt1 N1 . 1.99(2) ?
Pt1 Cl5 . 2.378(5) ?
Pt2 N6 . 1.91(2) ?
Pt2 N8 . 1.92(2) ?
Pt2 N7 . 1.99(3) ?
Pt2 Cl6 . 2.370(5) ?
Cl1 O2 . 1.38(4) ?
Cl1 O3 . 1.40(4) ?
Cl1 O4 . 1.40(7) ?
Cl1 O1 . 1.40(4) ?
Cl2 O5 . 1.40(7) ?
Cl2 O8 . 1.40(9) ?
Cl2 O7 . 1.40(6) ?
Cl2 O6 . 1.40(5) ?
Cl3 O11 . 1.39(4) ?
Cl3 O9 . 1.39(5) ?
Cl3 O10 . 1.39(4) ?
Cl3 O12 . 1.40(6) ?
Cl4 O15 . 1.39(4) ?
Cl4 O16 . 1.39(2) ?
Cl4 O14 . 1.40(4) ?
Cl4 O13 . 1.40(3) ?
N1 C5 . 1.38(3) ?
N1 C1 . 1.41(3) ?
N2 C10 . 1.38(3) ?
N2 C6 . 1.39(3) ?
N3 C15 . 1.40(3) ?
N3 C11 . 1.40(3) ?
N4 C27 . 1.37(3) ?
N4 C23 . 1.39(3) ?
N4 C22 . 1.55(3) ?
N5 C32 . 1.37(3) ?
N5 C28 . 1.38(4) ?
N6 C33 . 1.34(3) ?
N6 C37 . 1.38(3) ?
N7 C42 . 1.39(4) ?
N7 C38 . 1.40(3) ?
N8 C43 . 1.40(3) ?
N8 C47 . 1.43(3) ?
N9 C55 . 1.37(4) ?
N9 C59 . 1.38(4) ?
N9 C54 . 1.52(3) ?
N10 C60 . 1.37(4) ?
N10 C64 . 1.38(4) ?
N11 C65 . 1.16(5) ?
N12 C67 . 1.18(6) ?
N13 C69 . 1.16(5) ?
N14 C71 . 1.16(5) ?
O17 H17C . 0.8499 ?
O17 H17D . 0.8499 ?
O18 H18C . 0.8500 ?
O18 H18D . 0.8502 ?
O19 H19C . 0.8501 ?
O19 H19D . 0.8501 ?
C1 C2 . 1.41(3) ?
C1 C6 . 1.52(3) ?
C2 C3 . 1.41(3) ?
C2 H2 . 0.9300 ?
C3 C4 . 1.41(3) ?
C3 C16 . 1.54(3) ?
C4 C5 . 1.39(3) ?
C4 H4 . 0.9300 ?
C5 C11 . 1.46(3) ?
C6 C7 . 1.37(3) ?
C7 C8 . 1.41(3) ?
C7 H7 . 0.9300 ?
C8 C9 . 1.39(3) ?
C8 H8 . 0.9300 ?
C9 C10 . 1.38(3) ?
C9 H9 . 0.9300 ?
C10 H10 . 0.9300 ?
C11 C12 . 1.40(3) ?
C12 C13 . 1.39(3) ?
C12 H12 . 0.9300 ?
C13 C14 . 1.38(3) ?
C13 H13 . 0.9300 ?
C14 C15 . 1.39(3) ?
C14 H14 . 0.9300 ?
C15 H15 . 0.9300 ?
C16 C17 . 1.39(3) ?
C16 C21 . 1.39(4) ?
C17 C18 . 1.39(3) ?
C17 H17 . 0.9300 ?
C18 C19 . 1.39(4) ?
C18 H18 . 0.9300 ?
C19 C20 . 1.39(4) ?
C19 C22 . 1.50(4) ?
C20 C21 . 1.39(3) ?
C20 H20 . 0.9300 ?
C21 H21 . 0.9300 ?
C22 H22A . 0.9700 ?
C22 H22B . 0.9700 ?
C23 C24 . 1.39(4) ?
C23 H23 . 0.9300 ?
C24 C25 . 1.38(4) ?
C24 H24 . 0.9300 ?
C25 C26 . 1.38(3) ?
C25 C30 . 1.50(4) ?
C26 C27 . 1.38(3) ?
C26 H26 . 0.9300 ?
C27 H27 . 0.9300 ?
C28 C29 . 1.39(4) ?
C28 H28 . 0.9300 ?
C29 C30 . 1.37(4) ?
C29 H29 . 0.9300 ?
C30 C31 . 1.38(4) ?
C31 C32 . 1.38(4) ?
C31 H31 . 0.9300 ?
C32 H32 . 0.9300 ?
C33 C34 . 1.38(4) ?
C33 C38 . 1.54(4) ?
C34 C35 . 1.38(4) ?
C34 H34 . 0.9300 ?
C35 C36 . 1.41(4) ?
C35 C48 . 1.51(4) ?
C36 C37 . 1.38(4) ?
C36 H36 . 0.9300 ?
C37 C43 . 1.48(4) ?
C38 C39 . 1.39(4) ?
C39 C40 . 1.41(4) ?
C39 H39 . 0.9300 ?
C40 C41 . 1.40(4) ?
C40 H40 . 0.9300 ?
C41 C42 . 1.40(4) ?
C41 H41 . 0.9300 ?
C42 H42 . 0.9300 ?
C43 C44 . 1.38(4) ?
C44 C45 . 1.40(4) ?
C44 H44 . 0.9300 ?
C45 C46 . 1.38(3) ?
C45 H45 . 0.9300 ?
C46 C47 . 1.40(4) ?
C46 H46 . 0.9300 ?
C47 H47 . 0.9300 ?
C48 C53 . 1.39(4) ?
C48 C49 . 1.39(4) ?
C49 C50 . 1.39(3) ?
C49 H49 . 0.9300 ?
C50 C51 . 1.39(4) ?
C50 H50 . 0.9300 ?
C51 C52 . 1.39(4) ?
C51 C54 . 1.51(4) ?
C52 C53 . 1.39(3) ?
C52 H52 . 0.9300 ?
C53 H53 . 0.9300 ?
C54 H54A . 0.9700 ?
C54 H54B . 0.9700 ?
C55 C56 . 1.39(4) ?
C55 H55 . 0.9300 ?
C56 C57 . 1.40(4) ?
C56 H56 . 0.9300 ?
C57 C58 . 1.39(4) ?
C57 C62 . 1.51(4) ?
C58 C59 . 1.42(4) ?
C58 H58 . 0.9300 ?
C59 H59 . 0.9300 ?
C60 C61 . 1.44(4) ?
C60 H60 . 0.9300 ?
C61 C62 . 1.41(4) ?
C61 H61 . 0.9300 ?
C62 C63 . 1.40(4) ?
C63 C64 . 1.37(4) ?
C63 H63 . 0.9300 ?
C64 H64 . 0.9300 ?
C65 C66 . 1.49(5) ?
C66 H66A . 0.9600 ?
C66 H66B . 0.9600 ?
C66 H66C . 0.9600 ?
C67 C68 . 1.48(7) ?
C68 H68A . 0.9600 ?
C68 H68B . 0.9600 ?
C68 H68C . 0.9600 ?
C69 C70 . 1.50(6) ?
C70 H70A . 0.9600 ?
C70 H70B . 0.9600 ?
C70 H70C . 0.9600 ?
C71 C72 . 1.49(6) ?
C72 H72A . 0.9600 ?
C72 H72B . 0.9600 ?
C72 H72C . 0.9600 ?

loop_
_geom_torsion_atom_site_label_1
_geom_torsion_atom_site_label_2
_geom_torsion_atom_site_label_3
_geom_torsion_atom_site_label_4
_geom_torsion_site_symmetry_1
_geom_torsion_site_symmetry_2
_geom_torsion_site_symmetry_3
_geom_torsion_site_symmetry_4
_geom_torsion
_geom_torsion_publ_flag
N2 Pt1 N1 C5 . . . . -178.3(16) ?
N3 Pt1 N1 C5 . . . . 0.2(15) ?
Cl5 Pt1 N1 C5 . . . . -1E1(3) ?
N2 Pt1 N1 C1 . . . . -4.9(14) ?
N3 Pt1 N1 C1 . . . . 173.7(15) ?
Cl5 Pt1 N1 C1 . . . . 16E1(3) ?
N3 Pt1 N2 C10 . . . . 175(2) ?
N1 Pt1 N2 C10 . . . . -180(2) ?
Cl5 Pt1 N2 C10 . . . . 0(2) ?
N3 Pt1 N2 C6 . . . . -4(4) ?
N1 Pt1 N2 C6 . . . . 1.2(15) ?
Cl5 Pt1 N2 C6 . . . . -178.6(15) ?
N2 Pt1 N3 C15 . . . . -171(2) ?
N1 Pt1 N3 C15 . . . . -176(2) ?
Cl5 Pt1 N3 C15 . . . . 4(2) ?
N2 Pt1 N3 C11 . . . . 5(4) ?
N1 Pt1 N3 C11 . . . . 0.0(16) ?
Cl5 Pt1 N3 C11 . . . . 179.9(15) ?
N8 Pt2 N6 C33 . . . . 177(2) ?
N7 Pt2 N6 C33 . . . . -2(2) ?
Cl6 Pt2 N6 C33 . . . . -7E1(3) ?
N8 Pt2 N6 C37 . . . . 1.4(17) ?
N7 Pt2 N6 C37 . . . . -177.7(18) ?
Cl6 Pt2 N6 C37 . . . . 11E1(3) ?
N6 Pt2 N7 C42 . . . . -175(2) ?
N8 Pt2 N7 C42 . . . . -177(2) ?
Cl6 Pt2 N7 C42 . . . . 4(2) ?
N6 Pt2 N7 C38 . . . . -2.7(18) ?
N8 Pt2 N7 C38 . . . . -6(4) ?
Cl6 Pt2 N7 C38 . . . . 175.5(17) ?
N6 Pt2 N8 C43 . . . . -0.9(16) ?
N7 Pt2 N8 C43 . . . . 2(3) ?
Cl6 Pt2 N8 C43 . . . . -179.2(15) ?
N6 Pt2 N8 C47 . . . . -180(2) ?
N7 Pt2 N8 C47 . . . . -177(2) ?
Cl6 Pt2 N8 C47 . . . . 2(2) ?
C5 N1 C1 C2 . . . . -8(3) ?
Pt1 N1 C1 C2 . . . . 179.1(15) ?
C5 N1 C1 C6 . . . . 179.9(19) ?
Pt1 N1 C1 C6 . . . . 7(2) ?
N1 C1 C2 C3 . . . . 5(3) ?
C6 C1 C2 C3 . . . . 175(2) ?
C1 C2 C3 C4 . . . . -4(3) ?
C1 C2 C3 C16 . . . . 177(2) ?
C2 C3 C4 C5 . . . . 4(4) ?
C16 C3 C4 C5 . . . . -176(2) ?
C1 N1 C5 C4 . . . . 9(3) ?
Pt1 N1 C5 C4 . . . . -179.1(15) ?
C1 N1 C5 C11 . . . . -173(2) ?
Pt1 N1 C5 C11 . . . . 0(2) ?
C3 C4 C5 N1 . . . . -6(3) ?
C3 C4 C5 C11 . . . . 176(2) ?
C10 N2 C6 C7 . . . . 7(3) ?
Pt1 N2 C6 C7 . . . . -174.0(19) ?
C10 N2 C6 C1 . . . . -176.8(18) ?
Pt1 N2 C6 C1 . . . . 2(2) ?
C2 C1 C6 C7 . . . . 1(4) ?
N1 C1 C6 C7 . . . . 170.5(19) ?
C2 C1 C6 N2 . . . . -176(2) ?
N1 C1 C6 N2 . . . . -6(3) ?
N2 C6 C7 C8 . . . . -6(4) ?
C1 C6 C7 C8 . . . . 178(2) ?
C6 C7 C8 C9 . . . . 2(3) ?
C7 C8 C9 C10 . . . . 0(4) ?
C6 N2 C10 C9 . . . . -4(3) ?
Pt1 N2 C10 C9 . . . . 176.8(17) ?
C8 C9 C10 N2 . . . . 1(4) ?
C15 N3 C11 C12 . . . . -1(3) ?
Pt1 N3 C11 C12 . . . . -177.7(19) ?
C15 N3 C11 C5 . . . . 176.3(19) ?
Pt1 N3 C11 C5 . . . . 0(3) ?
N1 C5 C11 C12 . . . . 178(2) ?
C4 C5 C11 C12 . . . . -4(4) ?
N1 C5 C11 N3 . . . . 0(3) ?
C4 C5 C11 N3 . . . . 179(2) ?
N3 C11 C12 C13 . . . . 1(4) ?
C5 C11 C12 C13 . . . . -176(2) ?
C11 C12 C13 C14 . . . . -3(4) ?
C12 C13 C14 C15 . . . . 4(4) ?
C13 C14 C15 N3 . . . . -4(4) ?
C11 N3 C15 C14 . . . . 3(3) ?
Pt1 N3 C15 C14 . . . . 178.3(18) ?
C4 C3 C16 C17 . . . . 168(2) ?
C2 C3 C16 C17 . . . . -12(4) ?
C4 C3 C16 C21 . . . . -7(4) ?
C2 C3 C16 C21 . . . . 173(2) ?
C21 C16 C17 C18 . . . . 0(4) ?
C3 C16 C17 C18 . . . . -175(2) ?
C16 C17 C18 C19 . . . . 0(4) ?
C17 C18 C19 C20 . . . . 0(5) ?
C17 C18 C19 C22 . . . . 173(3) ?
C18 C19 C20 C21 . . . . 0(5) ?
C22 C19 C20 C21 . . . . -174(3) ?
C17 C16 C21 C20 . . . . 0(4) ?
C3 C16 C21 C20 . . . . 175(2) ?
C19 C20 C21 C16 . . . . 0(5) ?
C20 C19 C22 N4 . . . . -96(3) ?
C18 C19 C22 N4 . . . . 90(3) ?
C27 N4 C22 C19 . . . . 80(3) ?
C23 N4 C22 C19 . . . . -108(3) ?
C27 N4 C23 C24 . . . . -4(4) ?
C22 N4 C23 C24 . . . . -176(3) ?
N4 C23 C24 C25 . . . . 4(5) ?
C23 C24 C25 C26 . . . . -5(5) ?
C23 C24 C25 C30 . . . . 177(3) ?
C24 C25 C26 C27 . . . . 6(5) ?
C30 C25 C26 C27 . . . . -176(3) ?
C23 N4 C27 C26 . . . . 4(4) ?
C22 N4 C27 C26 . . . . 177(3) ?
C25 C26 C27 N4 . . . . -5(5) ?
C32 N5 C28 C29 . . . . -11(4) ?
N5 C28 C29 C30 . . . . 11(5) ?
C28 C29 C30 C31 . . . . -3(5) ?
C28 C29 C30 C25 . . . . 177(3) ?
C26 C25 C30 C29 . . . . -152(3) ?
C24 C25 C30 C29 . . . . 26(5) ?
C26 C25 C30 C31 . . . . 28(5) ?
C24 C25 C30 C31 . . . . -154(3) ?
C29 C30 C31 C32 . . . . -5(5) ?
C25 C30 C31 C32 . . . . 175(3) ?
C28 N5 C32 C31 . . . . 3(4) ?
C30 C31 C32 N5 . . . . 5(5) ?
C37 N6 C33 C34 . . . . -9(4) ?
Pt2 N6 C33 C34 . . . . 175.2(19) ?
C37 N6 C33 C38 . . . . -179(2) ?
Pt2 N6 C33 C38 . . . . 6(3) ?
N6 C33 C34 C35 . . . . 9(4) ?
C38 C33 C34 C35 . . . . 176(3) ?
C33 C34 C35 C36 . . . . -7(4) ?
C33 C34 C35 C48 . . . . 180(2) ?
C34 C35 C36 C37 . . . . 6(4) ?
C48 C35 C36 C37 . . . . 180(2) ?
C35 C36 C37 N6 . . . . -7(4) ?
C35 C36 C37 C43 . . . . 180(2) ?
C33 N6 C37 C36 . . . . 8(3) ?
Pt2 N6 C37 C36 . . . . -176.1(17) ?
C33 N6 C37 C43 . . . . -177(2) ?
Pt2 N6 C37 C43 . . . . -2(3) ?
C42 N7 C38 C39 . . . . -4(4) ?
Pt2 N7 C38 C39 . . . . -177(2) ?
C42 N7 C38 C33 . . . . 179(2) ?
Pt2 N7 C38 C33 . . . . 6(3) ?
N6 C33 C38 C39 . . . . 176(3) ?
C34 C33 C38 C39 . . . . 7(5) ?
N6 C33 C38 N7 . . . . -7(3) ?
C34 C33 C38 N7 . . . . -176(3) ?
N7 C38 C39 C40 . . . . 2(4) ?
C33 C38 C39 C40 . . . . 179(2) ?
C38 C39 C40 C41 . . . . 3(4) ?
C39 C40 C41 C42 . . . . -7(4) ?
C38 N7 C42 C41 . . . . 0(4) ?
Pt2 N7 C42 C41 . . . . 172(2) ?
C40 C41 C42 N7 . . . . 5(4) ?
C47 N8 C43 C44 . . . . -1(3) ?
Pt2 N8 C43 C44 . . . . -180(2) ?
C47 N8 C43 C37 . . . . 179.3(19) ?
Pt2 N8 C43 C37 . . . . 0(3) ?
C36 C37 C43 C44 . . . . -5(4) ?
N6 C37 C43 C44 . . . . -179(2) ?
C36 C37 C43 N8 . . . . 175(2) ?
N6 C37 C43 N8 . . . . 1(3) ?
N8 C43 C44 C45 . . . . 5(4) ?
C37 C43 C44 C45 . . . . -175(2) ?
C43 C44 C45 C46 . . . . -10(4) ?
C44 C45 C46 C47 . . . . 11(4) ?
C45 C46 C47 N8 . . . . -7(4) ?
C43 N8 C47 C46 . . . . 2(3) ?
Pt2 N8 C47 C46 . . . . -179.2(18) ?
C34 C35 C48 C53 . . . . -171(3) ?
C36 C35 C48 C53 . . . . 15(4) ?
C34 C35 C48 C49 . . . . 13(4) ?
C36 C35 C48 C49 . . . . -160(3) ?
C53 C48 C49 C50 . . . . 0(4) ?
C35 C48 C49 C50 . . . . 175(2) ?
C48 C49 C50 C51 . . . . 0(4) ?
C49 C50 C51 C52 . . . . 0(4) ?
C49 C50 C51 C54 . . . . -172(3) ?
C50 C51 C52 C53 . . . . 0(5) ?
C54 C51 C52 C53 . . . . 172(3) ?
C49 C48 C53 C52 . . . . 0(4) ?
C35 C48 C53 C52 . . . . -176(2) ?
C51 C52 C53 C48 . . . . 0(4) ?
C50 C51 C54 N9 . . . . -108(3) ?
C52 C51 C54 N9 . . . . 81(4) ?
C55 N9 C54 C51 . . . . 96(4) ?
C59 N9 C54 C51 . . . . -89(3) ?
C59 N9 C55 C56 . . . . 4(5) ?
C54 N9 C55 C56 . . . . 179(3) ?
N9 C55 C56 C57 . . . . 1(5) ?
C55 C56 C57 C58 . . . . -5(5) ?
C55 C56 C57 C62 . . . . -178(3) ?
C56 C57 C58 C59 . . . . 6(5) ?
C62 C57 C58 C59 . . . . 178(3) ?
C55 N9 C59 C58 . . . . -4(4) ?
C54 N9 C59 C58 . . . . -179(2) ?
C57 C58 C59 N9 . . . . -1(5) ?
C64 N10 C60 C61 . . . . -3(5) ?
N10 C60 C61 C62 . . . . 0(5) ?
C60 C61 C62 C63 . . . . 0(5) ?
C60 C61 C62 C57 . . . . 180(3) ?
C58 C57 C62 C63 . . . . 160(3) ?
C56 C57 C62 C63 . . . . -28(5) ?
C58 C57 C62 C61 . . . . -20(5) ?
C56 C57 C62 C61 . . . . 152(3) ?
C61 C62 C63 C64 . . . . 3(5) ?
C57 C62 C63 C64 . . . . -176(3) ?
C62 C63 C64 N10 . . . . -7(5) ?
C60 N10 C64 C63 . . . . 7(5) ?
